data_7202296
loop_
_publ_author_name
'Howie, R. Alan'
'de Lima, Geraldo M.'
'Menezes, Daniele C.'
'Wardell, James L.'
'Wardell, Solange M. S. V.'
'Young, David J.'
'Tiekink, Edward R. T.'

_publ_section_title
;
 The influence of cation upon the supramolecular aggregation patterns
 of dithiocarbamate anions functionalised with hydrogen bonding
 capacity---the prevalence of charge-assisted O--H&#x22EF;S
 interactions
;
_journal_issue 11
_journal_name_full CrystEngComm
_journal_page_first 1626
_journal_paper_doi 10.1039/b809730e
_journal_volume 10
_journal_year 2008
_chemical_formula_moiety 'C5 H16 N Na O5 S2 '
_chemical_formula_sum 'C5 H16 N Na O5 S2'
_chemical_formula_weight 257.30
_chemical_name_systematic
;
?
;
_space_group_IT_number 61
_symmetry_cell_setting orthorhombic
_symmetry_space_group_name_Hall '-P 2ac 2ab'
_symmetry_space_group_name_H-M 'P b c a'
_atom_sites_solution_hydrogens geom
_atom_sites_solution_primary direct
_atom_sites_solution_secondary difmap
_audit_creation_method SHELXL-97
_cell_angle_alpha 90
_cell_angle_beta 90
_cell_angle_gamma 90
_cell_formula_units_Z 8
_cell_length_a 14.4181(4)
_cell_length_b 8.1107(2)
_cell_length_c 19.0611(5)
_cell_measurement_reflns_used 2891
_cell_measurement_temperature 120(2)
_cell_measurement_theta_max 27.5
_cell_measurement_theta_min 1.0
_cell_volume 2229.02(10)
_computing_cell_refinement 'DENZO (Otwinowski & Minor, 1997) and COLLECT'
_computing_data_collection 'COLLECT (Hooft, 1998)'
_computing_data_reduction 'DENZO and COLLECT'
_computing_molecular_graphics 'ORTEP-3 for Windows (Farrugia, 1997)'
_computing_publication_material 'SHELXL-97 and PLATON (Spek, 2003)'
_computing_structure_refinement 'SHELXL-97 (Sheldrick, 1997)'
_computing_structure_solution 'SHELXS-86 (Sheldrick, 1990)'
_diffrn_ambient_temperature 120(2)
_diffrn_detector_area_resol_mean 9.091
_diffrn_measured_fraction_theta_full 0.999
_diffrn_measured_fraction_theta_max 0.999
_diffrn_measurement_device_type 'Bruker-Nonius 95mm CCD camera on \k-goniostat'
_diffrn_measurement_method '\f and \w scans'
_diffrn_radiation_monochromator graphite
_diffrn_radiation_source 'Bruker-Nonius FR591 rotating anode'
_diffrn_radiation_type MoK\a
_diffrn_radiation_wavelength 0.71069
_diffrn_reflns_av_R_equivalents 0.037
_diffrn_reflns_av_sigmaI/netI 0.027
_diffrn_reflns_limit_h_max 18
_diffrn_reflns_limit_h_min -18
_diffrn_reflns_limit_k_max 10
_diffrn_reflns_limit_k_min -10
_diffrn_reflns_limit_l_max 21
_diffrn_reflns_limit_l_min -24
_diffrn_reflns_number 19691
_diffrn_reflns_theta_full 27.5
_diffrn_reflns_theta_max 27.5
_diffrn_reflns_theta_min 2.1
_diffrn_standards_decay_% 0
_diffrn_standards_number 0
_exptl_absorpt_coefficient_mu 0.513
_exptl_absorpt_correction_T_max 1.000
_exptl_absorpt_correction_T_min 0.866
_exptl_absorpt_correction_type multi-scan
_exptl_absorpt_process_details 'SADABS (Sheldrick, 2003)'
_exptl_crystal_colour colourless
_exptl_crystal_density_diffrn 1.533
_exptl_crystal_density_method 'not measured'
_exptl_crystal_description plate
_exptl_crystal_F_000 1088
_exptl_crystal_size_max 0.30
_exptl_crystal_size_mid 0.15
_exptl_crystal_size_min 0.06
_refine_diff_density_max 0.41
_refine_diff_density_min -0.50
_refine_diff_density_rms 0.139
_refine_ls_extinction_method none
_refine_ls_goodness_of_fit_ref 1.11
_refine_ls_hydrogen_treatment constr
_refine_ls_matrix_type full
_refine_ls_number_parameters 151
_refine_ls_number_reflns 2557
_refine_ls_number_restraints 11
_refine_ls_restrained_S_all 1.11
_refine_ls_R_factor_all 0.039
_refine_ls_R_factor_gt 0.029
_refine_ls_shift/su_max 0.001
_refine_ls_shift/su_mean 0.000
_refine_ls_structure_factor_coef Fsqd
_refine_ls_weighting_details 'calc w=1/[\s^2^(Fo^2^)+(0.0292P)^2^+1.1201P] where P=(Fo^2^+2Fc^2^)/3'
_refine_ls_weighting_scheme calc
_refine_ls_wR_factor_gt 0.064
_refine_ls_wR_factor_ref 0.068
_reflns_number_gt 2150
_reflns_number_total 2557
_reflns_threshold_expression I>2\s(I)
_cod_data_source_file b809730e.txt
_cod_data_source_block 5
_cod_original_sg_symbol_Hall '-P 2ac 2ab '
_cod_database_code 7202296

loop_
_symmetry_equiv_pos_as_xyz
'x, y, z'
'x+1/2, -y+1/2, -z'
'-x, y+1/2, -z+1/2'
'-x+1/2, -y, z+1/2'
'-x, -y, -z'
'-x-1/2, y-1/2, z'
'x, -y-1/2, z-1/2'
'x-1/2, y, -z-1/2'

loop_
_atom_site_label
_atom_site_type_symbol
_atom_site_fract_x
_atom_site_fract_y
_atom_site_fract_z
_atom_site_U_iso_or_equiv
_atom_site_adp_type
_atom_site_occupancy
_atom_site_symmetry_multiplicity
_atom_site_calc_flag
_atom_site_refinement_flags
_atom_site_disorder_assembly
_atom_site_disorder_group
Na Na 0.31374(4) 0.05872(7) 0.96776(3) 0.01483(15) Uani 1 1 d . . .
S1 S 0.48899(3) 0.04716(5) 0.588145(19) 0.01442(10) Uani 1 1 d . . .
S2 S 0.35080(2) 0.13177(5) 0.697627(19) 0.01348(10) Uani 1 1 d . . .
O1 O 0.77199(7) 0.14017(14) 0.64742(6) 0.0157(2) Uani 1 1 d D . .
H1O H 0.8087 0.1306 0.6814 0.024 Uiso 1 1 d D . .
O2 O 0.46447(7) 0.07988(15) 0.90893(5) 0.0170(2) Uani 1 1 d D . .
H2O H 0.5095 0.1134 0.9330 0.025 Uiso 1 1 d D . .
O3 O 0.24904(8) 0.12366(13) 1.08396(5) 0.0183(2) Uani 1 1 d D . .
H3O H 0.2198 0.0552 1.1085 0.027 Uiso 1 1 d D . .
H4O H 0.2781 0.1903 1.1096 0.027 Uiso 1 1 d D . .
O4 O 0.17593(8) -0.13415(14) 0.97706(6) 0.0176(2) Uani 1 1 d D . .
H5O H 0.1455 -0.1159 1.0138 0.026 Uiso 1 1 d D . .
H6O H 0.1403 -0.1183 0.9428 0.026 Uiso 1 1 d D . .
O5 O 0.38647(7) -0.18637(13) 1.01113(6) 0.0165(2) Uani 1 1 d D . .
H7O H 0.3492 -0.2448 1.0342 0.025 Uiso 1 1 d D . .
H8O H 0.4175 -0.2469 0.9841 0.025 Uiso 1 1 d D . .
N1 N 0.53311(8) 0.10946(15) 0.72106(6) 0.0105(2) Uani 1 1 d . . .
C1 C 0.46486(10) 0.09812(17) 0.67304(8) 0.0110(3) Uani 1 1 d . . .
C2 C 0.62923(10) 0.06124(18) 0.70433(8) 0.0117(3) Uani 1 1 d . . .
H2A H 0.6281 -0.0325 0.6711 0.014 Uiso 1 1 calc R . .
H2B H 0.6603 0.0236 0.7478 0.014 Uiso 1 1 calc R . .
C3 C 0.68517(10) 0.20169(18) 0.67226(8) 0.0130(3) Uani 1 1 d . . .
H3A H 0.6501 0.2513 0.6329 0.016 Uiso 1 1 calc R . .
H3B H 0.6960 0.2883 0.7079 0.016 Uiso 1 1 calc R . .
C4 C 0.51727(10) 0.16709(18) 0.79321(7) 0.0116(3) Uani 1 1 d . . .
H4A H 0.4647 0.2455 0.7937 0.014 Uiso 1 1 calc R . .
H4B H 0.5731 0.2262 0.8101 0.014 Uiso 1 1 calc R . .
C5 C 0.49614(10) 0.02365(19) 0.84256(8) 0.0138(3) Uani 1 1 d . . .
H5A H 0.4482 -0.0477 0.8211 0.017 Uiso 1 1 calc R . .
H5B H 0.5529 -0.0434 0.8491 0.017 Uiso 1 1 calc R . .

loop_
_atom_site_aniso_label
_atom_site_aniso_U_11
_atom_site_aniso_U_22
_atom_site_aniso_U_33
_atom_site_aniso_U_23
_atom_site_aniso_U_13
_atom_site_aniso_U_12
Na 0.0148(3) 0.0167(3) 0.0130(3) -0.0001(2) -0.0001(2) 0.0018(2)
S1 0.01312(18) 0.0201(2) 0.01004(18) -0.00227(14) 0.00100(14) -0.00074(15)
S2 0.00883(17) 0.01876(19) 0.01284(19) -0.00012(14) 0.00072(13) 0.00116(14)
O1 0.0078(5) 0.0260(6) 0.0131(5) -0.0004(5) 0.0010(4) 0.0026(4)
O2 0.0129(5) 0.0285(6) 0.0095(5) -0.0007(4) 0.0011(4) -0.0026(5)
O3 0.0211(6) 0.0186(6) 0.0151(6) 0.0001(5) 0.0005(5) -0.0066(5)
O4 0.0169(6) 0.0227(6) 0.0133(5) -0.0009(5) -0.0031(4) 0.0023(5)
O5 0.0149(5) 0.0182(5) 0.0163(6) 0.0013(4) 0.0015(4) 0.0010(5)
N1 0.0084(6) 0.0126(6) 0.0105(6) -0.0005(5) 0.0009(5) 0.0005(5)
C1 0.0123(7) 0.0081(6) 0.0124(7) 0.0004(5) 0.0007(5) -0.0014(6)
C2 0.0084(6) 0.0143(7) 0.0126(7) 0.0005(5) 0.0002(5) 0.0012(6)
C3 0.0094(7) 0.0158(7) 0.0137(7) 0.0005(6) 0.0011(5) 0.0013(6)
C4 0.0109(7) 0.0135(7) 0.0103(7) -0.0024(5) -0.0002(5) -0.0010(6)
C5 0.0146(7) 0.0145(7) 0.0121(7) -0.0001(6) 0.0011(6) 0.0000(6)

loop_
_atom_type_symbol
_atom_type_description
_atom_type_scat_dispersion_real
_atom_type_scat_dispersion_imag
_atom_type_scat_source
C C 0.0033 0.0016 'International Tables Vol C Tables 4.2.6.8 and 6.1.1.4'
H H 0.0000 0.0000 'International Tables Vol C Tables 4.2.6.8 and 6.1.1.4'
N N 0.0061 0.0033 'International Tables Vol C Tables 4.2.6.8 and 6.1.1.4'
Na Na 0.0362 0.0249 'International Tables Vol C Tables 4.2.6.8 and 6.1.1.4'
O O 0.0106 0.0060 'International Tables Vol C Tables 4.2.6.8 and 6.1.1.4'
S S 0.1246 0.1234 'International Tables Vol C Tables 4.2.6.8 and 6.1.1.4'

loop_
_geom_angle_atom_site_label_1
_geom_angle_atom_site_label_2
_geom_angle_atom_site_label_3
_geom_angle
_geom_angle_site_symmetry_1
_geom_angle_site_symmetry_3
_geom_angle_publ_flag
O1 Na O5 131.48(4) 8_557 . ?
O1 Na O2 77.40(4) 8_557 . ?
O5 Na O2 80.09(4) . . ?
O1 Na O3 132.68(4) 8_557 . ?
O5 Na O3 91.89(4) . . ?
O2 Na O3 137.13(4) . . ?
O1 Na O4 78.65(4) 8_557 6_665 ?
O5 Na O4 140.90(5) . 6_665 ?
O2 Na O4 84.83(4) . 6_665 ?
O3 Na O4 75.26(4) . 6_665 ?
O1 Na O4 92.16(4) 8_557 . ?
O5 Na O4 78.86(4) . . ?
O2 Na O4 140.35(4) . . ?
O3 Na O4 76.82(4) . . ?
O4 Na O4 131.01(4) 6_665 . ?
C3 O1 Na 128.82(9) . 8_657 ?
C3 O1 H1O 109.2 . . ?
Na O1 H1O 121.9 8_657 . ?
C5 O2 Na 132.06(9) . . ?
C5 O2 H2O 110.0 . . ?
Na O2 H2O 117.3 . . ?
Na O3 H3O 123.5 . . ?
Na O3 H4O 118.2 . . ?
H3O O3 H4O 110.5 . . ?
Na O4 Na 124.25(5) 6_655 . ?
Na O4 H5O 105.4 6_655 . ?
Na O4 H5O 111.1 . . ?
Na O4 H6O 97.7 6_655 . ?
Na O4 H6O 109.3 . . ?
H5O O4 H6O 107.5 . . ?
Na O5 H7O 111.7 . . ?
Na O5 H8O 120.4 . . ?
H7O O5 H8O 109.3 . . ?
C1 N1 C4 122.94(12) . . ?
C1 N1 C2 121.43(12) . . ?
C4 N1 C2 115.62(11) . . ?
N1 C1 S1 120.80(11) . . ?
N1 C1 S2 119.94(11) . . ?
S1 C1 S2 119.25(9) . . ?
N1 C2 C3 112.70(12) . . ?
N1 C2 H2A 109.1 . . ?
C3 C2 H2A 109.1 . . ?
N1 C2 H2B 109.1 . . ?
C3 C2 H2B 109.1 . . ?
H2A C2 H2B 107.8 . . ?
O1 C3 C2 109.61(12) . . ?
O1 C3 H3A 109.7 . . ?
C2 C3 H3A 109.7 . . ?
O1 C3 H3B 109.7 . . ?
C2 C3 H3B 109.7 . . ?
H3A C3 H3B 108.2 . . ?
O2 C5 C4 111.61(12) . . ?
O2 C5 H5A 109.3 . . ?
C4 C5 H5A 109.3 . . ?
O2 C5 H5B 109.3 . . ?
C4 C5 H5B 109.3 . . ?
H5A C5 H5B 108.0 . . ?
N1 C4 C5 111.41(12) . . ?
N1 C4 H4A 109.3 . . ?
C5 C4 H4A 109.3 . . ?
N1 C4 H4B 109.3 . . ?
C5 C4 H4B 109.3 . . ?
H4A C4 H4B 108.0 . . ?

loop_
_geom_bond_atom_site_label_1
_geom_bond_atom_site_label_2
_geom_bond_distance
_geom_bond_site_symmetry_2
_geom_bond_publ_flag
Na O1 2.3704(12) 8_557 ?
Na O5 2.3947(12) . ?
Na O2 2.4515(12) . ?
Na O3 2.4604(12) . ?
Na O4 2.5018(13) 6_665 ?
Na O4 2.5350(13) . ?
S1 C1 1.7060(15) . ?
S2 C1 1.7316(15) . ?
O1 C3 1.4284(17) . ?
O1 H1O 0.8398 . ?
O2 C5 1.4202(18) . ?
O2 H2O 0.8399 . ?
O3 H3O 0.8400 . ?
O3 H4O 0.8401 . ?
O4 H5O 0.8402 . ?
O4 H6O 0.8402 . ?
O5 H7O 0.8400 . ?
O5 H8O 0.8401 . ?
N1 C1 1.3470(19) . ?
N1 C4 1.4704(18) . ?
N1 C2 1.4748(18) . ?
C2 C3 1.524(2) . ?
C2 H2A 0.9900 . ?
C2 H2B 0.9900 . ?
C3 H3A 0.9900 . ?
C3 H3B 0.9900 . ?
C5 C4 1.527(2) . ?
C5 H5A 0.9900 . ?
C5 H5B 0.9900 . ?
C4 H4A 0.9900 . ?
C4 H4B 0.9900 . ?
